data_1548034
loop_
_publ_author_name
'Pei-Qin Liao'
'Wei-Xiong Zhang'
'Jie-Peng Zhang'
'Xiao-Ming Chen'

_publ_section_title
;
 Efficient purification of ethene by an ethane-trapping metal-organic
 framework
;
_journal_name_full 'Nature Communications'
_journal_page_first 8697
_journal_paper_doi 10.1038/ncomms9697
_journal_volume 6
_journal_year 2015
_chemical_formula_sum 'C5.7 H8.09 N8 Zn'
_chemical_formula_weight 254.05
_space_group_IT_number 152
_symmetry_cell_setting trigonal
_symmetry_space_group_name_Hall 'P 31 2"'
_symmetry_space_group_name_H-M 'P 31 2 1'
_atom_sites_solution_hydrogens geom
_atom_sites_solution_primary direct
_atom_sites_solution_secondary difmap
_cell_angle_alpha 90.00
_cell_angle_beta 90.00
_cell_angle_gamma 120.00
_cell_formula_units_Z 6
_cell_length_a 9.663(3)
_cell_length_b 9.663(3)
_cell_length_c 20.224(5)
_cell_measurement_temperature 195(2)
_cell_volume 1635.4(8)
_computing_structure_refinement 'SHELXL-97 (Sheldrick, 1997)'
_computing_structure_solution 'SHELXS-97 (Sheldrick, 1990)'
_diffrn_ambient_temperature 195(2)
_diffrn_measured_fraction_theta_full 0.996
_diffrn_measured_fraction_theta_max 0.996
_diffrn_measurement_device_type 'XtaLAB P300DS'
_diffrn_measurement_method '/w scan'
_diffrn_radiation_monochromator graphite
_diffrn_radiation_source 'fine-focus sealed tube'
_diffrn_radiation_type MoK\a
_diffrn_radiation_wavelength 0.71073
_diffrn_reflns_av_R_equivalents 0.0529
_diffrn_reflns_av_sigmaI/netI 0.0784
_diffrn_reflns_limit_h_max 11
_diffrn_reflns_limit_h_min -11
_diffrn_reflns_limit_k_max 11
_diffrn_reflns_limit_k_min -10
_diffrn_reflns_limit_l_max 24
_diffrn_reflns_limit_l_min -22
_diffrn_reflns_number 9084
_diffrn_reflns_theta_full 26.00
_diffrn_reflns_theta_max 26.00
_diffrn_reflns_theta_min 3.16
_exptl_absorpt_coefficient_mu 2.234
_exptl_absorpt_correction_T_max 0.5943
_exptl_absorpt_correction_T_min 0.5443
_exptl_absorpt_process_details 'REQAB; Jacobson, 1998'
_exptl_crystal_colour Colorless
_exptl_crystal_density_diffrn 1.548
_exptl_crystal_density_method 'not measured'
_exptl_crystal_description Block
_exptl_crystal_F_000 770
_exptl_crystal_size_max 0.31
_exptl_crystal_size_mid 0.27
_exptl_crystal_size_min 0.26
_refine_diff_density_max 0.656
_refine_diff_density_min -0.633
_refine_diff_density_rms 0.119
_refine_ls_abs_structure_details 'Flack H D (1983), Acta Cryst. A39, 876-881'
_refine_ls_abs_structure_Flack -0.02(3)
_refine_ls_extinction_method none
_refine_ls_goodness_of_fit_ref 1.008
_refine_ls_hydrogen_treatment constr
_refine_ls_matrix_type full
_refine_ls_number_parameters 138
_refine_ls_number_reflns 2136
_refine_ls_number_restraints 2
_refine_ls_restrained_S_all 1.011
_refine_ls_R_factor_all 0.0546
_refine_ls_R_factor_gt 0.0448
_refine_ls_shift/su_max 0.001
_refine_ls_shift/su_mean 0.000
_refine_ls_structure_factor_coef Fsqd
_refine_ls_weighting_details 'calc w=1/[\s^2^(Fo^2^)+(0.0481P)^2^+2.9275P] where P=(Fo^2^+2Fc^2^)/3'
_refine_ls_weighting_scheme calc
_refine_ls_wR_factor_gt 0.1117
_refine_ls_wR_factor_ref 0.1203
_reflns_number_gt 1980
_reflns_number_total 2136
_reflns_threshold_expression >2sigma(I)
_cod_data_source_file ncomms9697-s4.cif
_cod_data_source_block MAF-49_C2H6
_cod_depositor_comments
;
The following automatic conversions were performed:

'_symmetry_cell_setting' value 'Trigonal' changed to 'trigonal'
according to the built-in table from CIF Core dictionary named
'cif_core.dic' version 2.4.1 from 2010-06-29.

'_refine_ls_hydrogen_treatment' value 'Constr' changed to 'constr'
according to the built-in table from CIF Core dictionary named
'cif_core.dic' version 2.4.1 from 2010-06-29.

Automatic conversion script
Id: cif_fix_values 5376 2017-05-30 11:51:03Z andrius 
;
_cod_original_cell_volume 1635.2(8)
_cod_original_sg_symbol_H-M P3121
_cod_original_formula_sum 'C5.70 H8.09 N8 Zn'
_cod_database_code 1548034

loop_
_symmetry_equiv_pos_as_xyz
'x, y, z'
'-y, x-y, z+1/3'
'-x+y, -x, z+2/3'
'y, x, -z'
'x-y, -y, -z+2/3'
'-x, -x+y, -z+1/3'

loop_
_atom_site_label
_atom_site_type_symbol
_atom_site_fract_x
_atom_site_fract_y
_atom_site_fract_z
_atom_site_U_iso_or_equiv
_atom_site_adp_type
_atom_site_occupancy
_atom_site_symmetry_multiplicity
_atom_site_calc_flag
_atom_site_refinement_flags
_atom_site_disorder_assembly
_atom_site_disorder_group
Zn1 Zn -0.06453(7) 0.50641(7) 0.41623(3) 0.0219(2) Uani 1 1 d . . .
N1 N 0.3480(5) 0.8303(6) 0.51356(19) 0.0265(10) Uani 1 1 d . . .
N2 N 0.4084(5) 0.8123(6) 0.4532(2) 0.0311(11) Uani 1 1 d . . .
N3 N 0.1419(5) 0.6831(5) 0.4490(2) 0.0258(10) Uani 1 1 d . . .
N4 N 0.0867(5) 0.7459(5) 0.5567(2) 0.0297(10) Uani 1 1 d . . .
H41 H -0.0123 0.6519 0.5624 0.036 Uiso 1 1 d R . .
H42 H 0.1191 0.7890 0.5979 0.036 Uiso 1 1 d R . .
N5 N -0.2035(5) 0.5800(5) 0.3777(2) 0.0276(10) Uani 1 1 d . . .
N6 N -0.3962(5) 0.5737(6) 0.3162(2) 0.0264(10) Uani 1 1 d . . .
N7 N -0.3136(6) 0.7258(6) 0.3442(2) 0.0302(11) Uani 1 1 d . . .
N8 N -0.0907(7) 0.8498(6) 0.4161(3) 0.0442(14) Uani 1 1 d . . .
H81 H -0.1215 0.9234 0.4326 0.053 Uiso 1 1 d R . .
H82 H -0.0482 0.8351 0.4541 0.053 Uiso 1 1 d R . .
C1 C 0.1900(6) 0.7516(6) 0.5090(2) 0.0224(11) Uani 1 1 d . . .
C2 C 0.2824(6) 0.7247(6) 0.4175(2) 0.0268(11) Uani 1 1 d . . .
C3 C 0.2933(7) 0.6793(7) 0.3468(2) 0.0312(13) Uani 1 1 d . . .
H31 H 0.2736 0.7484 0.3167 0.037 Uiso 1 1 calc R . .
H32 H 0.4035 0.7012 0.3386 0.037 Uiso 1 1 calc R . .
C4 C -0.3299(7) 0.4902(7) 0.3366(2) 0.0244(11) Uani 1 1 d . . .
C5 C -0.2023(7) 0.7210(7) 0.3803(3) 0.0298(13) Uani 1 1 d . . .
C6 C 0.193(3) 0.975(3) 0.3123(10) 0.075(8) Uiso 0.349(17) 1 d PDU A -1
H61 H 0.0815 0.9161 0.3273 0.090 Uiso 0.349(17) 1 calc PR A -1
H62 H 0.2266 1.0880 0.3072 0.090 Uiso 0.349(17) 1 calc PR A -1
H63 H 0.2611 0.9627 0.3449 0.090 Uiso 0.349(17) 1 calc PR A -1
C7 C 0.207(5) 0.907(4) 0.2453(12) 0.113(10) Uiso 0.349(17) 1 d PDU A -1
H71 H 0.3186 0.9355 0.2380 0.136 Uiso 0.349(17) 1 calc PR A -1
H72 H 0.1726 0.9518 0.2098 0.136 Uiso 0.349(17) 1 calc PR A -1
H73 H 0.1394 0.7903 0.2456 0.136 Uiso 0.349(17) 1 calc PR A -1

loop_
_atom_site_aniso_label
_atom_site_aniso_U_11
_atom_site_aniso_U_22
_atom_site_aniso_U_33
_atom_site_aniso_U_23
_atom_site_aniso_U_13
_atom_site_aniso_U_12
Zn1 0.0203(3) 0.0226(3) 0.0219(3) -0.0006(2) -0.0004(2) 0.0101(3)
N1 0.024(2) 0.032(3) 0.022(2) -0.0040(19) 0.0030(18) 0.013(2)
N2 0.024(2) 0.035(3) 0.031(2) -0.008(2) 0.0023(19) 0.012(2)
N3 0.023(2) 0.026(2) 0.027(2) -0.0055(18) 0.0004(18) 0.0106(19)
N4 0.025(2) 0.034(3) 0.026(2) -0.0075(19) 0.0011(18) 0.011(2)
N5 0.031(2) 0.027(2) 0.028(2) -0.0017(19) -0.0054(19) 0.017(2)
N6 0.032(2) 0.025(2) 0.025(2) -0.0024(19) -0.0063(18) 0.016(2)
N7 0.034(3) 0.026(2) 0.033(2) -0.009(2) -0.013(2) 0.016(2)
N8 0.054(3) 0.028(3) 0.055(3) -0.016(2) -0.028(3) 0.024(3)
C1 0.022(3) 0.020(3) 0.024(2) -0.004(2) -0.003(2) 0.010(2)
C2 0.025(3) 0.026(3) 0.027(3) -0.003(2) 0.002(2) 0.011(2)
C3 0.029(3) 0.028(3) 0.029(3) -0.005(2) 0.006(2) 0.009(3)
C4 0.031(3) 0.026(3) 0.020(2) -0.003(2) -0.005(2) 0.017(2)
C5 0.032(3) 0.025(3) 0.033(3) -0.006(2) -0.008(2) 0.015(2)

loop_
_atom_type_symbol
_atom_type_description
_atom_type_scat_dispersion_real
_atom_type_scat_dispersion_imag
_atom_type_scat_source
C C 0.0033 0.0016 'International Tables Vol C Tables 4.2.6.8 and 6.1.1.4'
H H 0.0000 0.0000 'International Tables Vol C Tables 4.2.6.8 and 6.1.1.4'
N N 0.0061 0.0033 'International Tables Vol C Tables 4.2.6.8 and 6.1.1.4'
Zn Zn 0.2839 1.4301 'International Tables Vol C Tables 4.2.6.8 and 6.1.1.4'

loop_
_geom_angle_atom_site_label_1
_geom_angle_atom_site_label_2
_geom_angle_atom_site_label_3
_geom_angle
_geom_angle_site_symmetry_1
_geom_angle_site_symmetry_3
N1 Zn1 N5 112.9(2) 4_456 .
N1 Zn1 N6 110.02(19) 4_456 5_665
N5 Zn1 N6 114.08(18) . 5_665
N1 Zn1 N3 109.64(19) 4_456 .
N5 Zn1 N3 113.3(2) . .
N6 Zn1 N3 95.66(19) 5_665 .
C1 N1 N2 107.5(4) . .
C1 N1 Zn1 136.4(4) . 4_566
N2 N1 Zn1 115.5(3) . 4_566
C2 N2 N1 104.6(4) . .
C1 N3 C2 103.2(4) . .
C1 N3 Zn1 132.5(4) . .
C2 N3 Zn1 121.4(3) . .
C1 N4 H41 119.7 . .
C1 N4 H42 123.1 . .
H41 N4 H42 106.2 . .
C5 N5 C4 102.6(4) . .
C5 N5 Zn1 133.0(4) . .
C4 N5 Zn1 124.4(4) . .
C4 N6 N7 108.6(4) . .
C4 N6 Zn1 123.4(4) . 5_565
N7 N6 Zn1 127.7(3) . 5_565
C5 N7 N6 103.6(4) . .
C5 N8 H81 117.4 . .
C5 N8 H82 120.7 . .
H81 N8 H82 98.9 . .
N1 C1 N3 111.0(5) . .
N1 C1 N4 125.6(5) . .
N3 C1 N4 123.2(5) . .
N2 C2 N3 113.7(4) . .
N2 C2 C3 122.3(5) . .
N3 C2 C3 124.0(5) . .
C4 C3 C2 114.5(4) 5_665 .
C4 C3 H31 108.6 5_665 .
C2 C3 H31 108.6 . .
C4 C3 H32 108.6 5_665 .
C2 C3 H32 108.6 . .
H31 C3 H32 107.6 . .
N6 C4 N5 110.7(5) . .
N6 C4 C3 125.5(5) . 5_565
N5 C4 C3 123.8(5) . 5_565
N7 C5 N5 114.5(5) . .
N7 C5 N8 122.9(5) . .
N5 C5 N8 122.5(5) . .
C7 C6 H61 109.5 . .
C7 C6 H62 109.5 . .
H61 C6 H62 109.5 . .
C7 C6 H63 109.5 . .
H61 C6 H63 109.5 . .
H62 C6 H63 109.5 . .
C6 C7 H71 109.5 . .
C6 C7 H72 109.5 . .
H71 C7 H72 109.5 . .
C6 C7 H73 109.5 . .
H71 C7 H73 109.5 . .
H72 C7 H73 109.5 . .

loop_
_geom_bond_atom_site_label_1
_geom_bond_atom_site_label_2
_geom_bond_distance
_geom_bond_site_symmetry_2
Zn1 N1 1.958(4) 4_456
Zn1 N5 1.968(4) .
Zn1 N6 1.977(4) 5_665
Zn1 N3 1.982(4) .
N1 C1 1.326(7) .
N1 N2 1.400(6) .
N1 Zn1 1.958(4) 4_566
N2 C2 1.300(7) .
N3 C1 1.349(6) .
N3 C2 1.365(7) .
N4 C1 1.368(6) .
N4 H41 0.9402 .
N4 H42 0.9139 .
N5 C5 1.357(7) .
N5 C4 1.369(7) .
N6 C4 1.322(7) .
N6 N7 1.395(6) .
N6 Zn1 1.977(4) 5_565
N7 C5 1.319(7) .
N8 C5 1.377(7) .
N8 H81 0.9577 .
N8 H82 0.9143 .
C2 C3 1.516(7) .
C3 C4 1.484(8) 5_665
C3 H31 0.9900 .
C3 H32 0.9900 .
C4 C3 1.484(8) 5_565
C6 C7 1.5402(11) .
C6 H61 0.9800 .
C6 H62 0.9800 .
C6 H63 0.9800 .
C7 H71 0.9800 .
C7 H72 0.9800 .
C7 H73 0.9800 .

loop_
_geom_torsion_atom_site_label_1
_geom_torsion_atom_site_label_2
_geom_torsion_atom_site_label_3
_geom_torsion_atom_site_label_4
_geom_torsion
_geom_torsion_site_symmetry_1
_geom_torsion_site_symmetry_2
_geom_torsion_site_symmetry_3
_geom_torsion_site_symmetry_4
C1 N1 N2 C2 0.0(6) . . . .
Zn1 N1 N2 C2 172.8(4) 4_566 . . .
N1 Zn1 N3 C1 -33.5(5) 4_456 . . .
N5 Zn1 N3 C1 93.5(5) . . . .
N6 Zn1 N3 C1 -147.2(5) 5_665 . . .
N1 Zn1 N3 C2 123.5(4) 4_456 . . .
N5 Zn1 N3 C2 -109.4(4) . . . .
N6 Zn1 N3 C2 9.9(4) 5_665 . . .
N1 Zn1 N5 C5 110.1(5) 4_456 . . .
N6 Zn1 N5 C5 -123.4(5) 5_665 . . .
N3 Zn1 N5 C5 -15.3(6) . . . .
N1 Zn1 N5 C4 -72.8(4) 4_456 . . .
N6 Zn1 N5 C4 53.7(5) 5_665 . . .
N3 Zn1 N5 C4 161.8(4) . . . .
C4 N6 N7 C5 -0.3(6) . . . .
Zn1 N6 N7 C5 -175.2(4) 5_565 . . .
N2 N1 C1 N3 -0.3(6) . . . .
Zn1 N1 C1 N3 -170.9(4) 4_566 . . .
N2 N1 C1 N4 -176.9(5) . . . .
Zn1 N1 C1 N4 12.5(9) 4_566 . . .
C2 N3 C1 N1 0.5(6) . . . .
Zn1 N3 C1 N1 160.6(4) . . . .
C2 N3 C1 N4 177.2(5) . . . .
Zn1 N3 C1 N4 -22.7(8) . . . .
N1 N2 C2 N3 0.4(6) . . . .
N1 N2 C2 C3 178.3(5) . . . .
C1 N3 C2 N2 -0.6(6) . . . .
Zn1 N3 C2 N2 -163.4(4) . . . .
C1 N3 C2 C3 -178.5(5) . . . .
Zn1 N3 C2 C3 18.7(7) . . . .
N2 C2 C3 C4 136.5(6) . . . 5_665
N3 C2 C3 C4 -45.7(8) . . . 5_665
N7 N6 C4 N5 -0.2(6) . . . .
Zn1 N6 C4 N5 174.9(3) 5_565 . . .
N7 N6 C4 C3 177.7(6) . . . 5_565
Zn1 N6 C4 C3 -7.1(8) 5_565 . . 5_565
C5 N5 C4 N6 0.7(6) . . . .
Zn1 N5 C4 N6 -177.1(3) . . . .
C5 N5 C4 C3 -177.3(5) . . . 5_565
Zn1 N5 C4 C3 4.9(8) . . . 5_565
N6 N7 C5 N5 0.8(7) . . . .
N6 N7 C5 N8 178.8(5) . . . .
C4 N5 C5 N7 -1.0(7) . . . .
Zn1 N5 C5 N7 176.6(4) . . . .
C4 N5 C5 N8 -179.0(5) . . . .
Zn1 N5 C5 N8 -1.5(9) . . . .
